data_4003382
loop_
_publ_author_name
'Xiong, Lin'
'Chen, Jie'
'Lu, Jing'
'Pan, Chun-Ya'
'Wu, Li-Ming'

_publ_section_title
;
 Monofluorophosphates: A New Source of Deep-Ultraviolet Nonlinear Optical
 Materials
;
_journal_issue 21
_journal_name_full 'Chemistry of Materials'
_journal_page_first 7823
_journal_paper_doi 10.1021/acs.chemmater.8b03310
_journal_volume 30
_journal_year 2018
_chemical_formula_sum 'F H8 N2 O3 P'
_chemical_formula_weight 134.05
_space_group_crystal_system orthorhombic
_space_group_IT_number 33
_space_group_name_Hall 'P 2c -2n'
_space_group_name_H-M_alt 'P n a 21'
_atom_sites_solution_hydrogens difmap
_audit_creation_method SHELXL-2016/6
_cell_angle_alpha 90
_cell_angle_beta 90
_cell_angle_gamma 90
_cell_formula_units_Z 4
_cell_length_a 7.9407(7)
_cell_length_b 11.3362(10)
_cell_length_c 6.0308(4)
_cell_measurement_reflns_used 2594
_cell_measurement_temperature 273(2)
_cell_measurement_theta_max 27.47
_cell_measurement_theta_min 3.13
_cell_volume 542.88(8)
_computing_structure_refinement 'SHELXL-2016/6 (Sheldrick, 2016)'
_diffrn_ambient_temperature 273(2)
_diffrn_measured_fraction_theta_full 1.000
_diffrn_measured_fraction_theta_max 1.000
_diffrn_measurement_device_type 'BRUKER D8 QUEST PHOTON II'
_diffrn_radiation_type MoK\a
_diffrn_radiation_wavelength 0.71073
_diffrn_reflns_av_R_equivalents 0.0557
_diffrn_reflns_av_unetI/netI 0.0448
_diffrn_reflns_Laue_measured_fraction_full 1.000
_diffrn_reflns_Laue_measured_fraction_max 1.000
_diffrn_reflns_limit_h_max 10
_diffrn_reflns_limit_h_min -9
_diffrn_reflns_limit_k_max 14
_diffrn_reflns_limit_k_min -14
_diffrn_reflns_limit_l_max 6
_diffrn_reflns_limit_l_min -7
_diffrn_reflns_number 4964
_diffrn_reflns_point_group_measured_fraction_full 1.000
_diffrn_reflns_point_group_measured_fraction_max 1.000
_diffrn_reflns_theta_full 25.242
_diffrn_reflns_theta_max 27.473
_diffrn_reflns_theta_min 3.132
_exptl_absorpt_coefficient_mu 0.444
_exptl_absorpt_correction_T_max 0.7456
_exptl_absorpt_correction_T_min 0.6399
_exptl_absorpt_correction_type multi-scan
_exptl_absorpt_process_details
;
 SADABS 2016/2: Krause, L., Herbst-Irmer, R., Sheldrick G.M. & Stalke D.,
 J. Appl. Cryst. 48 (2015) 3-10
;
_exptl_crystal_colour colorless
_exptl_crystal_density_diffrn 1.640
_exptl_crystal_description Prism
_exptl_crystal_F_000 280
_refine_diff_density_max 0.263
_refine_diff_density_min -0.314
_refine_diff_density_rms 0.069
_refine_ls_abs_structure_details
;
 Refined as a perfect inversion twin.
;
_refine_ls_abs_structure_Flack 0.5
_refine_ls_extinction_method none
_refine_ls_goodness_of_fit_ref 1.146
_refine_ls_hydrogen_treatment refall
_refine_ls_matrix_type full
_refine_ls_number_parameters 97
_refine_ls_number_reflns 1139
_refine_ls_number_restraints 1
_refine_ls_restrained_S_all 1.145
_refine_ls_R_factor_all 0.0524
_refine_ls_R_factor_gt 0.0437
_refine_ls_shift/su_max 0.000
_refine_ls_shift/su_mean 0.000
_refine_ls_structure_factor_coef Fsqd
_refine_ls_weighting_details 'w=1/[\s^2^(Fo^2^)+(0.0313P)^2^+0.2559P] where P=(Fo^2^+2Fc^2^)/3'
_refine_ls_weighting_scheme calc
_refine_ls_wR_factor_gt 0.0843
_refine_ls_wR_factor_ref 0.0878
_reflns_Friedel_coverage 0.826
_reflns_Friedel_fraction_full 1.000
_reflns_Friedel_fraction_max 1.000
_reflns_number_gt 1016
_reflns_number_total 1139
_reflns_threshold_expression 'I > 2\s(I)'
_cod_data_source_file cm8b03310_si_002.cif
_cod_data_source_block a
_cod_database_code 4003382
_shelx_shelxl_version_number 2016/6
_shelx_space_group_comment
;
The symmetry employed for this shelxl refinement is uniquely defined
by the following loop, which should always be used as a source of
symmetry information in preference to the above space-group names.
They are only intended as comments.
;

loop_
_space_group_symop_operation_xyz
'x, y, z'
'-x, -y, z+1/2'
'x+1/2, -y+1/2, z'
'-x+1/2, y+1/2, z+1/2'

loop_
_atom_site_label
_atom_site_type_symbol
_atom_site_fract_x
_atom_site_fract_y
_atom_site_fract_z
_atom_site_U_iso_or_equiv
_atom_site_adp_type
_atom_site_occupancy
_atom_site_site_symmetry_order
_atom_site_calc_flag
P1 P 0.18998(11) 0.12616(8) 0.8162(2) 0.0180(3) Uani 1 1 d
F1 F -0.0002(3) 0.0829(2) 0.8232(8) 0.0383(7) Uani 1 1 d
N2 N 0.6415(5) 0.0400(4) 0.8361(10) 0.0242(8) Uani 1 1 d
N3 N 0.0884(5) -0.1914(4) 0.8283(13) 0.0301(9) Uani 1 1 d
O4 O 0.2864(4) 0.0176(3) 0.8872(6) 0.0283(8) Uani 1 1 d
O5 O 0.1960(5) 0.2273(3) 0.9741(7) 0.0376(9) Uani 1 1 d
O9 O 0.2186(4) 0.1559(3) 0.5752(6) 0.0295(8) Uani 1 1 d
H31 H 0.147(7) -0.239(6) 0.930(11) 0.029(15) Uiso 1 1 d
H21 H 0.660(6) 0.017(5) 0.700(10) 0.020(15) Uiso 1 1 d
H32 H 0.148(8) -0.128(6) 0.806(15) 0.055(17) Uiso 1 1 d
H35 H 0.084(9) -0.226(8) 0.704(18) 0.08(3) Uiso 1 1 d
H22 H 0.670(8) 0.122(6) 0.882(12) 0.06(2) Uiso 1 1 d
H33 H 0.525(7) 0.031(5) 0.838(16) 0.052(16) Uiso 1 1 d
H24 H 0.705(7) -0.009(6) 0.933(11) 0.043(19) Uiso 1 1 d
H34 H -0.019(10) -0.187(6) 0.899(13) 0.07(2) Uiso 1 1 d

loop_
_atom_site_aniso_label
_atom_site_aniso_U_11
_atom_site_aniso_U_22
_atom_site_aniso_U_33
_atom_site_aniso_U_23
_atom_site_aniso_U_13
_atom_site_aniso_U_12
P1 0.0180(4) 0.0183(5) 0.0178(5) 0.0015(7) 0.0000(6) -0.0013(4)
F1 0.0201(11) 0.0421(15) 0.0528(17) 0.000(3) 0.0051(18) -0.0036(9)
N2 0.0238(18) 0.029(2) 0.020(3) 0.004(2) 0.000(2) 0.0021(14)
N3 0.033(2) 0.025(2) 0.032(3) 0.007(3) 0.003(3) 0.0011(16)
O4 0.0260(15) 0.0274(18) 0.032(2) 0.0055(14) -0.0008(12) 0.0009(13)
O5 0.052(2) 0.028(2) 0.033(2) -0.0085(17) -0.0008(17) 0.0008(17)
O9 0.0335(17) 0.032(2) 0.0226(19) 0.0038(17) 0.0004(14) -0.0008(15)

loop_
_atom_type_symbol
_atom_type_description
_atom_type_scat_dispersion_real
_atom_type_scat_dispersion_imag
_atom_type_scat_source
N N 0.0061 0.0033 'International Tables Vol C Tables 4.2.6.8 and 6.1.1.4'
H H 0.0000 0.0000 'International Tables Vol C Tables 4.2.6.8 and 6.1.1.4'
O O 0.0106 0.0060 'International Tables Vol C Tables 4.2.6.8 and 6.1.1.4'
F F 0.0171 0.0103 'International Tables Vol C Tables 4.2.6.8 and 6.1.1.4'
P P 0.1023 0.0942 'International Tables Vol C Tables 4.2.6.8 and 6.1.1.4'

loop_
_geom_angle_atom_site_label_1
_geom_angle_atom_site_label_2
_geom_angle_atom_site_label_3
_geom_angle
O5 P1 O9 116.0(2)
O5 P1 O4 115.4(2)
O9 P1 O4 112.2(2)
O5 P1 F1 104.5(2)
O9 P1 F1 103.7(2)
O4 P1 F1 102.89(16)

loop_
_geom_bond_atom_site_label_1
_geom_bond_atom_site_label_2
_geom_bond_distance
P1 O5 1.491(4)
P1 O9 1.509(4)
P1 O4 1.511(3)
P1 F1 1.588(2)
